data_4133461
loop_
_publ_author_name
'Baxter, Amanda F.'
'Martin, Igor'
'Christe, Karl O.'
'Haiges, Ralf'

_publ_section_title
;
 Formamidinium Nitroformate: An Insensitive RDX Alternative.
;
_journal_issue 44
_journal_name_full 'Journal of the American Chemical Society'
_journal_page_first 15089
_journal_page_last 15098
_journal_paper_doi 10.1021/jacs.8b10200
_journal_volume 140
_journal_year 2018
_chemical_formula_moiety 'C N3 O6, C2 H8 N'
_chemical_formula_sum 'C3 H8 N4 O6'
_chemical_formula_weight 196.13
_chemical_name_systematic 'dimethylammonium nitroformate'
_space_group_crystal_system monoclinic
_space_group_IT_number 14
_space_group_name_Hall '-P 2ybc'
_space_group_name_H-M_alt 'P 1 21/c 1'
_atom_sites_solution_hydrogens mixed
_atom_sites_solution_primary dual
_audit_creation_date 2018-05-01
_audit_creation_method
;
Olex2 1.2
(compiled 2017.08.10 svn.r3458 for OlexSys, GUI svn.r5381)
;
_cell_angle_alpha 90
_cell_angle_beta 92.666(7)
_cell_angle_gamma 90
_cell_formula_units_Z 4
_cell_length_a 7.409(3)
_cell_length_b 9.031(4)
_cell_length_c 12.671(5)
_cell_measurement_reflns_used 4974
_cell_measurement_temperature 100(1)
_cell_measurement_theta_max 29.861
_cell_measurement_theta_min 2.752
_cell_volume 846.9(6)
_computing_cell_refinement 'SAINT v8.37A (Bruker, 2015)'
_computing_data_reduction 'SAINT v8.37A (Bruker, 2015)'
_computing_molecular_graphics 'Olex2 (Dolomanov et al., 2009)'
_computing_publication_material 'Olex2 (Dolomanov et al., 2009)'
_computing_structure_refinement 'ShelXL (Sheldrick, 2015)'
_computing_structure_solution 'ShelXT (Sheldrick, 2015)'
_diffrn_ambient_temperature 100.0
_diffrn_detector_area_resol_mean 8.3333
_diffrn_measured_fraction_theta_full 1.000
_diffrn_measured_fraction_theta_max 0.992
_diffrn_measurement_device_type 'Bruker APEX II CCD'
_diffrn_measurement_method 'omega- and phi-scans'
_diffrn_radiation_monochromator 'TRIUMPH curved-crystal'
_diffrn_radiation_type MoK\a
_diffrn_radiation_wavelength 0.71073
_diffrn_reflns_av_R_equivalents 0.0450
_diffrn_reflns_av_unetI/netI 0.0304
_diffrn_reflns_Laue_measured_fraction_full 1.000
_diffrn_reflns_Laue_measured_fraction_max 0.992
_diffrn_reflns_limit_h_max 10
_diffrn_reflns_limit_h_min -10
_diffrn_reflns_limit_k_max 12
_diffrn_reflns_limit_k_min -12
_diffrn_reflns_limit_l_max 17
_diffrn_reflns_limit_l_min -18
_diffrn_reflns_number 19784
_diffrn_reflns_point_group_measured_fraction_full 1.000
_diffrn_reflns_point_group_measured_fraction_max 0.992
_diffrn_reflns_theta_full 25.242
_diffrn_reflns_theta_max 30.565
_diffrn_reflns_theta_min 2.752
_diffrn_source 'fine-focus tube'
_diffrn_standards_number 0
_exptl_absorpt_coefficient_mu 0.148
_exptl_absorpt_correction_T_max 0.7461
_exptl_absorpt_correction_T_min 0.6257
_exptl_absorpt_correction_type multi-scan
_exptl_absorpt_process_details
'SADABS-2016/2 (Bruker,2016/2) was used for absorption correction. wR2(int) was 0.0585 before and 0.0442 after correction. The Ratio of minimum to maximum transmission is 0.8386. The \l/2 correction factor is Not present.'
_exptl_crystal_colour 'clear light yellow'
_exptl_crystal_colour_lustre clear
_exptl_crystal_colour_modifier light
_exptl_crystal_colour_primary yellow
_exptl_crystal_density_diffrn 1.538
_exptl_crystal_description prism
_exptl_crystal_F_000 408
_exptl_crystal_size_max 0.172
_exptl_crystal_size_mid 0.166
_exptl_crystal_size_min 0.151
_refine_diff_density_max 0.223
_refine_diff_density_min -0.246
_refine_diff_density_rms 0.049
_refine_ls_extinction_method none
_refine_ls_goodness_of_fit_ref 0.920
_refine_ls_hydrogen_treatment mixed
_refine_ls_matrix_type full
_refine_ls_number_parameters 128
_refine_ls_number_reflns 2578
_refine_ls_number_restraints 0
_refine_ls_restrained_S_all 0.920
_refine_ls_R_factor_all 0.0672
_refine_ls_R_factor_gt 0.0385
_refine_ls_shift/su_max 0.000
_refine_ls_shift/su_mean 0.000
_refine_ls_structure_factor_coef Fsqd
_refine_ls_weighting_details 'w=1/[\s^2^(Fo^2^)+(0.1000P)^2^] where P=(Fo^2^+2Fc^2^)/3'
_refine_ls_weighting_scheme calc
_refine_ls_wR_factor_gt 0.1120
_refine_ls_wR_factor_ref 0.1330
_reflns_Friedel_coverage 0.000
_reflns_number_gt 1885
_reflns_number_total 2578
_reflns_threshold_expression 'I > 2\s(I)'
_cod_data_source_file Comp5.cif
_cod_data_source_block Comp5
_cod_original_cell_volume 846.8(6)
_cod_database_code 4133461
_shelx_shelxl_version_number 2017/1
_shelx_space_group_comment
;
The symmetry employed for this shelxl refinement is uniquely defined
by the following loop, which should always be used as a source of
symmetry information in preference to the above space-group names.
They are only intended as comments.
;
_shelx_estimated_absorpt_t_max 0.978
_shelx_estimated_absorpt_t_min 0.975
_olex2_refinement_description
;
1. Fixed Uiso
 At 1.5 times of:
  All C(H,H,H) groups
2.a Idealised Me refined as rotating group:
 C2(H2A,H2B,H2C), C1(H1C,H1D,H1E)
;
_olex2_date_sample_completion 2017-03-21
_olex2_date_sample_data_collection 2017-03-21
_olex2_date_sample_submission 2017-03-21
_olex2_submission_original_sample_id AB3_244
_olex2_submission_special_instructions 'No special instructions were received'

loop_
_space_group_symop_operation_xyz
'x, y, z'
'-x, y+1/2, -z+1/2'
'-x, -y, -z'
'x, -y-1/2, z-1/2'

loop_
_atom_site_label
_atom_site_type_symbol
_atom_site_fract_x
_atom_site_fract_y
_atom_site_fract_z
_atom_site_U_iso_or_equiv
_atom_site_adp_type
_atom_site_occupancy
_atom_site_site_symmetry_order
_atom_site_calc_flag
_atom_site_refinement_flags_posn
O2 O 0.56492(13) 0.55356(10) 0.65393(7) 0.0222(2) Uani 1 1 d .
O3 O 0.73451(13) 0.39138(10) 0.51150(7) 0.0219(2) Uani 1 1 d .
O4 O 0.88151(13) 0.52368(11) 0.39920(7) 0.0237(2) Uani 1 1 d .
O1 O 0.56398(14) 0.79105(10) 0.62011(8) 0.0260(2) Uani 1 1 d .
O6 O 0.88370(14) 0.85886(12) 0.50296(9) 0.0306(3) Uani 1 1 d .
N3 N 0.77999(14) 0.51277(12) 0.47474(8) 0.0174(2) Uani 1 1 d .
O5 O 0.69298(17) 0.80273(13) 0.37508(9) 0.0384(3) Uani 1 1 d .
N2 N 0.61256(14) 0.66125(11) 0.60025(8) 0.0181(2) Uani 1 1 d .
N1 N 0.69666(16) 0.26209(12) 0.71362(9) 0.0197(2) Uani 1 1 d .
N4 N 0.76941(15) 0.77869(12) 0.46102(9) 0.0207(2) Uani 1 1 d .
C3 C 0.72089(18) 0.64412(14) 0.51668(10) 0.0189(3) Uani 1 1 d .
C2 C 0.7394(2) 0.11942(15) 0.66172(11) 0.0258(3) Uani 1 1 d .
H2A H 0.844095 0.132722 0.618154 0.039 Uiso 1 1 calc GR
H2B H 0.635209 0.087350 0.617003 0.039 Uiso 1 1 calc GR
H2C H 0.767145 0.044191 0.715813 0.039 Uiso 1 1 calc GR
C1 C 0.8477(2) 0.32241(16) 0.78171(11) 0.0266(3) Uani 1 1 d .
H1C H 0.880844 0.250789 0.837396 0.040 Uiso 1 1 calc GR
H1D H 0.809773 0.415388 0.813864 0.040 Uiso 1 1 calc GR
H1E H 0.952074 0.340879 0.738844 0.040 Uiso 1 1 calc GR
H1A H 0.665(2) 0.3330(18) 0.6687(14) 0.025(4) Uiso 1 1 d .
H1B H 0.601(3) 0.253(2) 0.7519(14) 0.035(5) Uiso 1 1 d .

loop_
_atom_site_aniso_label
_atom_site_aniso_U_11
_atom_site_aniso_U_22
_atom_site_aniso_U_33
_atom_site_aniso_U_23
_atom_site_aniso_U_13
_atom_site_aniso_U_12
O2 0.0247(5) 0.0232(5) 0.0192(4) 0.0044(3) 0.0074(4) 0.0006(4)
O3 0.0296(5) 0.0176(4) 0.0186(4) 0.0013(3) 0.0030(4) -0.0024(4)
O4 0.0252(5) 0.0304(5) 0.0163(4) -0.0010(4) 0.0086(4) -0.0004(4)
O1 0.0270(5) 0.0191(5) 0.0326(5) -0.0040(4) 0.0103(4) 0.0020(4)
O6 0.0274(6) 0.0295(6) 0.0352(6) -0.0031(4) 0.0035(4) -0.0132(4)
N3 0.0168(5) 0.0211(5) 0.0143(5) 0.0001(4) 0.0013(4) -0.0011(4)
O5 0.0426(7) 0.0379(6) 0.0334(6) 0.0161(5) -0.0122(5) -0.0082(5)
N2 0.0160(5) 0.0191(5) 0.0193(5) -0.0015(4) 0.0017(4) -0.0003(4)
N1 0.0212(6) 0.0204(5) 0.0179(5) 0.0032(4) 0.0049(4) 0.0001(4)
N4 0.0175(5) 0.0215(5) 0.0233(5) 0.0021(4) 0.0032(4) -0.0019(4)
C3 0.0188(6) 0.0181(6) 0.0204(6) -0.0001(4) 0.0054(5) -0.0016(4)
C2 0.0318(7) 0.0212(7) 0.0248(6) -0.0015(5) 0.0034(6) 0.0019(5)
C1 0.0295(7) 0.0258(7) 0.0243(6) 0.0022(5) -0.0002(6) -0.0057(6)

loop_
_atom_type_symbol
_atom_type_description
_atom_type_scat_dispersion_real
_atom_type_scat_dispersion_imag
_atom_type_scat_source
C C 0.0033 0.0016 'International Tables Vol C Tables 4.2.6.8 and 6.1.1.4'
H H 0.0000 0.0000 'International Tables Vol C Tables 4.2.6.8 and 6.1.1.4'
N N 0.0061 0.0033 'International Tables Vol C Tables 4.2.6.8 and 6.1.1.4'
O O 0.0106 0.0060 'International Tables Vol C Tables 4.2.6.8 and 6.1.1.4'

loop_
_geom_angle_atom_site_label_1
_geom_angle_atom_site_label_2
_geom_angle_atom_site_label_3
_geom_angle
O3 N3 O4 122.69(11)
O3 N3 C3 121.16(11)
O4 N3 C3 116.16(11)
O2 N2 O1 121.86(11)
O2 N2 C3 121.71(11)
O1 N2 C3 116.43(11)
C2 N1 H1A 113.5(11)
C2 N1 H1B 110.7(12)
C1 N1 C2 113.87(11)
C1 N1 H1A 106.2(11)
C1 N1 H1B 108.6(12)
H1A N1 H1B 103.3(17)
O6 N4 O5 124.54(12)
O6 N4 C3 117.81(11)
O5 N4 C3 117.65(11)
N3 C3 N4 116.13(11)
N2 C3 N3 127.16(11)
N2 C3 N4 116.56(11)
N1 C2 H2A 109.5
N1 C2 H2B 109.5
N1 C2 H2C 109.5
H2A C2 H2B 109.5
H2A C2 H2C 109.5
H2B C2 H2C 109.5
N1 C1 H1C 109.5
N1 C1 H1D 109.5
N1 C1 H1E 109.5
H1C C1 H1D 109.5
H1C C1 H1E 109.5
H1D C1 H1E 109.5

loop_
_geom_bond_atom_site_label_1
_geom_bond_atom_site_label_2
_geom_bond_distance
O2 N2 1.2471(14)
O3 N3 1.2437(14)
O4 N3 1.2484(14)
O1 N2 1.2552(14)
O6 N4 1.2172(15)
N3 C3 1.3794(17)
O5 N4 1.2232(16)
N2 C3 1.3669(17)
N1 C2 1.4874(18)
N1 C1 1.4842(19)
N1 H1A 0.881(17)
N1 H1B 0.88(2)
N4 C3 1.4585(17)
C2 H2A 0.9800
C2 H2B 0.9800
C2 H2C 0.9800
C1 H1C 0.9800
C1 H1D 0.9800
C1 H1E 0.9800
